data_2005367
loop_
_publ_author_name
'Beddoes, R. L.'
'Zhao, Y.'
'Joule, J. A.'

_publ_contact_author
;
        John A. Joule
        Chemistry Department
        The University of Manchester
        Manchester M13 9PL
        UK
;
_publ_section_title
;3a,7a-Dibromo-2-butyl-4,7-methano-1,3,3a,4,7,7a-hexahydro-2<i>H</i>-isoindole-1,3-dione
 from the Reaction of 3,4-Dibromo-1-butylmaleimide with Cyclopentadiene
;
_journal_issue 9
_journal_name_full 'Acta Crystallographica Section C'
_journal_page_first 2313
_journal_page_last 2315
_journal_paper_doi 10.1107/S0108270196007950
_journal_volume 52
_journal_year 1996
_chemical_formula_moiety 'C13 H15 Br2 N O2 '
_chemical_formula_sum 'C13 H15 Br2 N O2'
_chemical_formula_weight 377.08
_space_group_IT_number 62
_symmetry_cell_setting orthorhombic
_symmetry_space_group_name_Hall '-P 2ac 2n'
_symmetry_space_group_name_H-M 'P n m a'
_audit_creation_method 'by teXsan v1.7'
_cell_angle_alpha 90
_cell_angle_beta 90
_cell_angle_gamma 90
_cell_formula_units_Z 4
_cell_length_a 20.345(3)
_cell_length_b 10.316(2)
_cell_length_c 6.482(1)
_cell_measurement_reflns_used 25
_cell_measurement_temperature 295.2
_cell_measurement_theta_max 12.1
_cell_measurement_theta_min 7.7
_cell_volume 1360.4(4)
_computing_cell_refinement ' MSC/AFC (MSC, 1988)'
_computing_data_collection ' MSC/AFC (MSC, 1988)'
_computing_data_reduction 'TEXSAN (MSC, 1995)'
_computing_publication_material 'TEXSAN (MSC, 1995)'
_computing_structure_refinement 'TEXSAN (MSC, 1995)'
_computing_structure_solution
;
SIR92 (Altomare, Cascarano, Giacovazzo & Guagliardi, 1993)
;
_diffrn_ambient_temperature 295.2
_diffrn_measurement_device 'Rigaku AFC5R'
_diffrn_measurement_method \w
_diffrn_radiation_monochromator graphite
_diffrn_radiation_source 'Rigaku rotating anode'
_diffrn_radiation_type 'Mo K\a'
_diffrn_radiation_wavelength 0.7107
_diffrn_reflns_av_R_equivalents 0.00000
_diffrn_reflns_av_sigmaI/netI 0.120
_diffrn_reflns_limit_h_max 24
_diffrn_reflns_limit_h_min 0
_diffrn_reflns_limit_k_max 12
_diffrn_reflns_limit_k_min 0
_diffrn_reflns_limit_l_max 0
_diffrn_reflns_limit_l_min -7
_diffrn_reflns_number 1449
_diffrn_reflns_reduction_process 'Lp corrections applied'
_diffrn_reflns_theta_max 25.03
_diffrn_reflns_theta_min 1.98
_diffrn_standards_decay_% -0.59
_diffrn_standards_interval_count 150
_diffrn_standards_number 3
_exptl_absorpt_coefficient_mu 5.969
_exptl_absorpt_correction_T_max 1.000
_exptl_absorpt_correction_T_min 0.639
_exptl_absorpt_correction_type
;
\y scans (North, Phillips & Matthews, 1968)
;
_exptl_crystal_colour colourless
_exptl_crystal_density_diffrn 1.841
_exptl_crystal_density_meas ?
_exptl_crystal_description prismatic
_exptl_crystal_F_000 744.00
_exptl_crystal_size_max 0.13
_exptl_crystal_size_mid 0.12
_exptl_crystal_size_min 0.05
_refine_diff_density_max 0.34
_refine_diff_density_min -0.36
_refine_ls_extinction_method none
_refine_ls_goodness_of_fit_all 1.271
_refine_ls_goodness_of_fit_obs 1.477
_refine_ls_hydrogen_treatment noref
_refine_ls_matrix_type full
_refine_ls_number_constraints 0
_refine_ls_number_parameters 97
_refine_ls_number_reflns 637
_refine_ls_number_restraints 0
_refine_ls_R_factor_all 0.1223
_refine_ls_R_factor_obs 0.0371
_refine_ls_shift/esd_max 0.009
_refine_ls_shift/esd_mean 0.0003
_refine_ls_structure_factor_coef F
_refine_ls_weighting_details 'w = 1/[\s^2^(Fo)]'
_refine_ls_weighting_scheme calc
_refine_ls_wR_factor_all 0.0313
_refine_ls_wR_factor_obs 0.0245
_reflns_number_observed 637
_reflns_number_total 1449
_reflns_observed_criterion >3\s(I)
_cod_data_source_file ha1163.cif
_cod_data_source_block S518
_cod_depositor_comments
;
The following automatic conversions were performed:

'_exptl_crystal_density_meas' value 'not measured' was changed to '?'
- the value is perceived as not measured.

Automatic conversion script
Id: cif_fix_values 3008 2015-01-20 13:52:24Z robertas 

The following automatic conversions were performed:

'_refine_ls_weighting_scheme' value 'w = 1/[\s^2^(Fo)]' was changed
to 'calc'. New tag '_refine_ls_weighting_details' was created. The
value of the new tag was set to 'w = 1/[\s^2^(Fo)]'.

Automatic conversion script
Id: cif_fix_values 3143 2015-03-26 13:38:13Z robertas 
;
_cod_original_cell_volume 1360.5(7)
_cod_original_formula_sum 'C13 H15 Br2 N O2 '
_cod_database_code 2005367

loop_
_symmetry_equiv_pos_as_xyz
'   +x,   +y,   +z'
1/2+x,1/2-y,1/2-z
'   -x,1/2+y,   -z'
'1/2-x,   -y,1/2+z'
'   -x,   -y,   -z'
1/2-x,1/2+y,1/2+z
'   +x,1/2-y,   +z'
'1/2+x,   +y,1/2-z'

loop_
_atom_site_aniso_label
_atom_site_aniso_U_11
_atom_site_aniso_U_22
_atom_site_aniso_U_33
_atom_site_aniso_U_12
_atom_site_aniso_U_13
_atom_site_aniso_U_23
Br1 0.0602(5) 0.0587(5) 0.0724(6) 0.0170(6) 0.0203(6) -0.0033(6)
O1 0.062(4) 0.036(3) 0.079(5) -0.005(3) -0.015(3) -0.007(3)
N1 0.040(6) 0.039(5) 0.035(7) 0.0000 -0.001(5) 0.0000
C1 0.033(4) 0.034(4) 0.058(5) 0.006(4) 0.004(4) 0.002(4)
C2 0.040(5) 0.043(5) 0.049(5) 0.008(4) -0.004(4) 0.001(4)
C3 0.049(5) 0.056(5) 0.040(4) 0.001(4) 0.003(4) 0.007(4)
C4 0.038(6) 0.070(7) 0.045(8) 0.0000 -0.007(7) 0.0000
C5 0.044(6) 0.040(4) 0.036(5) 0.004(4) -0.003(4) -0.002(4)
C6 0.037(7) 0.069(8) 0.066(10) 0.0000 -0.013(8) 0.0000
C7 0.040(10) 0.050(10) 0.080(10) -0.014(9) -0.020(10) -0.030(10)
C8 0.060(10) 0.030(10) 0.10(2) 0.000(9) 0.020(10) 0.000(10)
C9 0.044(8) 0.082(9) 0.090(10) 0.0000 0.008(9) 0.0000

loop_
_atom_site_label
_atom_site_occupancy
_atom_site_fract_x
_atom_site_fract_y
_atom_site_fract_z
_atom_site_U_iso_or_equiv
_atom_site_thermal_displace_type
_atom_site_calc_flag
_atom_site_refinement_flags
Br1 1.000 0.19925(4) 0.08695(7) 0.1245(1) 0.0637(3) Uani d .
O1 1.000 0.0467(2) 0.0301(4) 0.2114(8) 0.059(2) Uani d .
N1 0.500 0.0351(4) 0.2500 0.179(1) 0.038(3) Uani d ST
C1 1.000 0.1359(3) 0.1747(6) 0.300(1) 0.042(2) Uani d .
C2 1.000 0.1510(3) 0.1425(7) 0.531(1) 0.044(2) Uani d .
C3 1.000 0.0912(3) 0.1859(6) 0.650(1) 0.048(2) Uani d .
C4 0.500 0.1989(5) 0.2500 0.583(1) 0.051(4) Uani d ST
C5 1.000 0.0686(3) 0.1367(7) 0.225(1) 0.040(2) Uani d .
C6 0.500 -0.0326(5) 0.2500 0.100(2) 0.057(4) Uani d ST
C7 0.500 -0.0818(8) 0.199(2) 0.266(3) 0.056(6) Uani d .
C8 0.500 -0.0896(9) 0.299(2) 0.429(3) 0.066(7) Uani d .
C9 0.500 -0.1368(5) 0.2500 0.600(2) 0.071(5) Uani d ST
H1 1.000 0.1655 0.0568 0.5598 0.052 Uiso c .
H2 1.000 0.0594 0.1317 0.7125 0.057 Uiso c .
H3 0.500 0.2365 0.2500 0.4971 0.060 Uiso d S
H4 0.500 0.2119 0.2500 0.7236 0.060 Uiso d S
H5 0.500 -0.0348 0.1955 -0.0174 0.069 Uiso d .
H6 0.500 -0.0443 0.3359 0.0629 0.069 Uiso d .
H7 0.500 -0.1233 0.1835 0.2031 0.068 Uiso d .
H8 0.500 -0.0656 0.1217 0.3249 0.068 Uiso d .
H9 0.500 -0.1068 0.3762 0.3706 0.079 Uiso d .
H10 0.500 -0.0478 0.3169 0.4890 0.079 Uiso d .
H11 0.500 -0.1493 0.1641 0.5652 0.081 Uiso d .
H12 0.500 -0.1134 0.2500 0.7262 0.081 Uiso d S
H13 0.500 -0.1738 0.3039 0.6084 0.081 Uiso d .

loop_
_atom_type_symbol
_atom_type_scat_dispersion_real
_atom_type_scat_dispersion_imag
_atom_type_scat_source
C 0.003 0.002
;International Tables for Crystallography
(1992, Vol. C, Tables 4.2.6.8 and 6.1.1.1)
;
H 0.000 0.000
;International Tables for Crystallography
(1992, Vol. C, Table 6.1.1.2)
;
Br -0.290 2.459
;International Tables for Crystallography
(1992, Vol. C, Tables 4.2.6.8 and 6.1.1.1)
;
N 0.006 0.003
;International Tables for Crystallography
(1992, Vol. C, Tables 4.2.6.8 and 6.1.1.1)
;
O 0.011 0.006
;International Tables for Crystallography
(1992, Vol. C, Tables 4.2.6.8 and 6.1.1.1)
;

loop_
_geom_angle_atom_site_label_1
_geom_angle_atom_site_label_2
_geom_angle_atom_site_label_3
_geom_angle_site_symmetry_1
_geom_angle_site_symmetry_3
_geom_angle
_geom_angle_publ_flag
C5 N1 C5 . 7 115.2(9) yes
C5 N1 C6 . . 122.4(4) yes
C5 N1 C6 7 . 122.4(4) yes
Br1 C1 C1 . 7 117.8(2) yes
Br1 C1 C2 . . 109.4(5) yes
Br1 C1 C5 . . 107.1(5) yes
C1 C1 C2 7 . 102.2(4) yes
C1 C1 C5 7 . 105.1(4) yes
C2 C1 C5 . . 115.6(6) yes
C1 C2 C3 . . 105.6(6) yes
C1 C2 C4 . . 100.5(7) yes
C1 C2 H1 . . 116.3 no
C3 C2 C4 . . 100.9(6) yes
C3 C2 H1 . . 115.3 no
C4 C2 H1 . . 116.0 no
C2 C3 C3 . 7 107.3(4) yes
C2 C3 H2 . . 126.5 no
C3 C3 H2 7 . 126.2 no
C2 C4 C2 . 7 94.2(8) yes
C2 C4 H3 . . 113.0 no
C2 C4 H4 . . 113.1 no
C2 C4 H3 7 . 113.0 no
C2 C4 H4 7 . 113.1 no
H3 C4 H4 . . 109.8 no
O1 C5 N1 . . 125.5(7) yes
O1 C5 C1 . . 127.2(7) yes
N1 C5 C1 . . 107.3(7) yes
N1 C6 C7 . . 111.0(10) yes
N1 C6 C7 . 7 111.0(10) yes
N1 C6 H5 . . 109.0 no
N1 C6 H5 . 7 109.0 no
N1 C6 H6 . . 109.0 no
N1 C6 H6 . 7 109.0 no
C7 C6 C7 . 7 39.0(10) yes
C7 C6 H5 . . 108.9 no
C7 C6 H5 . 7 136.1 no
C7 C6 H6 . . 109.1 no
C7 C6 H6 . 7 72.6 no
C7 C6 H5 7 . 136.1 no
C7 C6 H5 7 7 108.9 no
C7 C6 H6 7 . 72.6 no
C7 C6 H6 7 7 109.1 no
H5 C6 H5 . 7 72.6 no
H5 C6 H6 . . 109.6 no
H5 C6 H6 . 7 39.6 no
H5 C6 H6 7 . 39.6 no
H5 C6 H6 7 7 109.6 no
H6 C6 H6 . 7 138.0 no
C6 C7 C7 . 7 70.4(6) yes
C6 C7 C8 . . 109.0(10) yes
C6 C7 C8 . 7 140(2) yes
C6 C7 H7 . . 109.7 no
C6 C7 H8 . . 109.7 no
C6 C7 H9 . 7 156.4 no
C7 C7 C8 7 . 46.1(7) yes
C7 C7 C8 7 7 89.0(10) yes
C7 C7 H7 7 . 100.0 no
C7 C7 H8 7 . 147.7 no
C7 C7 H9 7 7 132.6 no
C8 C7 C8 . 7 43.0(10) yes
C8 C7 H7 . . 109.2 no
C8 C7 H8 . . 109.5 no
C8 C7 H9 . 7 90.1 no
C8 C7 H7 7 . 107.0 no
C8 C7 H8 7 . 70.1 no
C8 C7 H9 7 7 50.1 no
H7 C7 H8 . . 109.6 no
H7 C7 H9 . 7 75.1 no
H8 C7 H9 . 7 48.9 no
C7 C8 C7 . 7 44.0(10) yes
C7 C8 C8 . 7 46.1(7) yes
C7 C8 C9 . . 110.0(10) yes
C7 C8 H8 . 7 91.5 no
C7 C8 H9 . . 109.6 no
C7 C8 H10 . . 109.1 no
C7 C8 C8 7 7 90.0(10) yes
C7 C8 C9 7 . 143(2) yes
C7 C8 H8 7 7 50.0 no
C7 C8 H9 7 . 69.5 no
C7 C8 H10 7 . 105.7 no
C8 C8 C9 7 . 70.8(7) yes
C8 C8 H8 7 7 134.3 no
C8 C8 H9 7 . 146.9 no
C8 C8 H10 7 . 100.9 no
C9 C8 H8 . 7 154.5 no
C9 C8 H9 . . 109.3 no
C9 C8 H10 . . 108.9 no
H8 C8 H9 7 . 48.6 no
H8 C8 H10 7 . 74.3 no
H9 C8 H10 . . 109.7 no
C8 C9 C8 . 7 38.0(10) yes
C8 C9 H11 . . 107.7 no
C8 C9 H11 . 7 72.0 no
C8 C9 H12 . . 107.7 no
C8 C9 H13 . . 110.1 no
C8 C9 H13 . 7 137.2 no
C8 C9 H11 7 . 72.0 no
C8 C9 H11 7 7 107.7 no
C8 C9 H12 7 . 107.7 no
C8 C9 H13 7 . 137.2 no
C8 C9 H13 7 7 110.1 no
H11 C9 H11 . 7 138.0 no
H11 C9 H12 . . 109.9 no
H11 C9 H13 . . 110.6 no
H11 C9 H13 . 7 40.9 no
H11 C9 H12 7 . 109.9 no
H11 C9 H13 7 . 40.9 no
H11 C9 H13 7 7 110.6 no
H12 C9 H13 . . 110.7 no
H12 C9 H13 . 7 110.7 no
H13 C9 H13 . 7 72.8 no
C6 H5 H6 . 7 70.3 no
C6 H6 H5 . 7 70.1 no
C7 H8 C8 . 7 59.9 no
C7 H9 C8 7 . 60.4 no
C9 H11 H13 . 7 68.7 no
C9 H13 H11 . 7 70.4 no

loop_
_geom_bond_atom_site_label_1
_geom_bond_atom_site_label_2
_geom_bond_site_symmetry_2
_geom_bond_distance
_geom_bond_publ_flag
Br1 C1 . 1.942(6) yes
O1 C5 . 1.190(7) yes
N1 C5 . 1.384(7) yes
N1 C5 7 1.384(7) yes
N1 C6 . 1.470(10) yes
C1 C1 7 1.550(10) yes
C1 C2 . 1.566(9) yes
C1 C5 . 1.506(9) yes
C2 C3 . 1.508(9) yes
C2 C4 . 1.513(9) yes
C2 H1 . 0.95 no
C3 C3 7 1.320(10) yes
C3 H2 . 0.95 no
C4 H3 . 0.95 no
C4 H4 . 0.95 no
C6 C7 . 1.56(2) yes
C6 C7 7 1.56(2) yes
C6 H5 . 0.95 no
C6 H5 7 0.95 no
C6 H6 . 0.95 no
C6 H6 7 0.95 no
C7 C7 7 1.04(3) yes
C7 C8 . 1.49(2) yes
C7 C8 7 1.07(2) yes
C7 H7 . 0.95 no
C7 H8 . 0.95 no
C7 H9 7 1.15 no
C8 C8 7 1.02(4) yes
C8 C9 . 1.55(2) yes
C8 H8 7 1.16 no
C8 H9 . 0.95 no
C8 H10 . 0.95 no
C9 H11 . 0.95 no
C9 H11 7 0.95 no
C9 H12 . 0.95 no
C9 H13 . 0.94 no
C9 H13 7 0.94 no
H5 H6 7 0.64 no
H11 H13 7 0.66 no

loop_
_geom_contact_atom_site_label_1
_geom_contact_atom_site_label_2
_geom_contact_distance
_geom_contact_site_symmetry_2
_geom_contact_publ_flag
O1 H5 2.6563 5 no
O1 H6 2.6786 3_545 no
O1 H2 2.7730 5_556 no
H1 H9 2.2585 3_546 no
H1 H11 2.4416 5_556 no
H5 H12 2.3736 1_554 no
